data_2228633
loop_
_publ_author_name
'Bao, Yan'
'Li, Guang-Ming'
'Yang, Fan'
'Yan, Peng-Fei'
'Chen, Peng'

_publ_section_title
;
 {\m-6,6'-Dimethoxy-2,2'-[cyclohexane-1,2-diylbis(nitrilomethylidyne)]diphenolato}trinitratocopper(II)lutetium(III)
;
_journal_coeditor_code ZS2074
_journal_issue 12
_journal_name_full 'Acta Crystallographica Section E'
_journal_page_first m1683
_journal_page_last m1684
_journal_paper_doi 10.1107/S1600536810048245
_journal_volume 66
_journal_year 2010
_chemical_formula_iupac '[Cu Lu (C22 H24 N2 O4) (N O3)3]'
_chemical_formula_moiety 'C22 H24 Cu Lu N5 O13'
_chemical_formula_sum 'C22 H24 Cu Lu N5 O13'
_chemical_formula_weight 804.98
_chemical_name_systematic
;
<i>N</i>,<i>N</i>'-bis(2-oxo-3-methoxybenzylidene)-1,2-diaminocyclohexane
tri(nitrato)copper(II)-lutetium(III)
{\m-6,6'-Dimethoxy-2,2'-[cyclohexane-1,2-
diylbis(nitrilomethylidyne)]diphenolato}trinitratocopper(II)lutetium(III)
;
_space_group_IT_number 14
_symmetry_cell_setting monoclinic
_symmetry_space_group_name_Hall '-P 2yn'
_symmetry_space_group_name_H-M 'P 1 21/n 1'
_atom_sites_solution_hydrogens geom
_atom_sites_solution_primary direct
_atom_sites_solution_secondary difmap
_cell_angle_alpha 90.00
_cell_angle_beta 102.777(15)
_cell_angle_gamma 90.00
_cell_formula_units_Z 4
_cell_length_a 11.497(4)
_cell_length_b 15.056(5)
_cell_length_c 15.749(5)
_cell_measurement_reflns_used 4112
_cell_measurement_temperature 293(2)
_cell_measurement_theta_max 25.00
_cell_measurement_theta_min 3.01
_cell_volume 2658.6(15)
_computing_cell_refinement 'SAINT-Plus (Bruker, 2003)'
_computing_data_collection 'SMART (Bruker, 2001)'
_computing_data_reduction 'SAINT-Plus (Bruker, 2003)'
_computing_molecular_graphics 'SHELXTL (Sheldrick, 2008)'
_computing_publication_material 'SHELXL97 (Sheldrick, 2008)'
_computing_structure_refinement 'SHELXL97 (Sheldrick, 2008)'
_computing_structure_solution 'SHELXS97 (Sheldrick, 2008)'
_diffrn_ambient_temperature 293(2)
_diffrn_measured_fraction_theta_full 0.992
_diffrn_measured_fraction_theta_max 0.992
_diffrn_measurement_device_type 'Bruker SMART1000 CCD'
_diffrn_measurement_method \w
_diffrn_radiation_monochromator graphite
_diffrn_radiation_source 'fine-focus sealed tube'
_diffrn_radiation_type MoK\a
_diffrn_radiation_wavelength 0.71073
_diffrn_reflns_av_R_equivalents 0.0283
_diffrn_reflns_av_sigmaI/netI 0.0234
_diffrn_reflns_limit_h_max 13
_diffrn_reflns_limit_h_min -13
_diffrn_reflns_limit_k_max 17
_diffrn_reflns_limit_k_min -17
_diffrn_reflns_limit_l_max 18
_diffrn_reflns_limit_l_min -18
_diffrn_reflns_number 19857
_diffrn_reflns_theta_full 25.00
_diffrn_reflns_theta_max 25.00
_diffrn_reflns_theta_min 3.01
_diffrn_standards_number 0
_exptl_absorpt_coefficient_mu 4.569
_exptl_absorpt_correction_T_max 0.4885
_exptl_absorpt_correction_T_min 0.4428
_exptl_absorpt_correction_type multi-scan
_exptl_absorpt_process_details '(SADABS; Sheldrick, 2003)'
_exptl_crystal_colour red
_exptl_crystal_density_diffrn 2.011
_exptl_crystal_density_method 'not measured'
_exptl_crystal_description block
_exptl_crystal_F_000 1580
_exptl_crystal_size_max 0.21
_exptl_crystal_size_mid 0.20
_exptl_crystal_size_min 0.18
_refine_diff_density_max 1.369
_refine_diff_density_min -1.175
_refine_ls_extinction_method none
_refine_ls_goodness_of_fit_ref 1.079
_refine_ls_hydrogen_treatment constr
_refine_ls_matrix_type full
_refine_ls_number_parameters 435
_refine_ls_number_reflns 4653
_refine_ls_number_restraints 441
_refine_ls_restrained_S_all 1.062
_refine_ls_R_factor_all 0.0404
_refine_ls_R_factor_gt 0.0338
_refine_ls_shift/su_max 0.004
_refine_ls_shift/su_mean 0.000
_refine_ls_structure_factor_coef Fsqd
_refine_ls_weighting_details 'calc w=1/[\s^2^(Fo^2^)+(0.0114P)^2^+9.3555P] where P=(Fo^2^+2Fc^2^)/3'
_refine_ls_weighting_scheme calc
_refine_ls_wR_factor_gt 0.0640
_refine_ls_wR_factor_ref 0.0665
_reflns_number_gt 4112
_reflns_number_total 4653
_reflns_threshold_expression I>2\s(I)
_cod_data_source_file zs2074.cif
_cod_data_source_block I
_cod_original_cell_volume 2658.5(15)
_cod_original_sg_symbol_H-M 'P 21/n'
_cod_database_code 2228633
_cod_database_fobs_code 2228633

loop_
_symmetry_equiv_pos_as_xyz
'x, y, z'
'-x+1/2, y+1/2, -z+1/2'
'-x, -y, -z'
'x-1/2, -y-1/2, z-1/2'

loop_
_atom_site_type_symbol
_atom_site_label
_atom_site_fract_x
_atom_site_fract_y
_atom_site_fract_z
_atom_site_U_iso_or_equiv
_atom_site_adp_type
_atom_site_calc_flag
_atom_site_refinement_flags
_atom_site_occupancy
_atom_site_disorder_assembly
_atom_site_disorder_group
C C1 0.1707(5) 0.4007(3) 0.3948(3) 0.0521(13) Uani d U 1 . .
C C2 0.2248(6) 0.3315(4) 0.4453(4) 0.0705(18) Uani d U 1 . .
H H1 0.2465 0.2801 0.4199 0.085 Uiso calc R 1 . .
C C3 0.2464(7) 0.3401(5) 0.5356(4) 0.086(2) Uani d U 1 . .
H H2 0.2809 0.2933 0.5709 0.103 Uiso calc R 1 . .
C C4 0.2176(6) 0.4163(4) 0.5725(4) 0.0738(19) Uani d U 1 . .
H H3 0.2332 0.4207 0.6329 0.089 Uiso calc R 1 . .
C C5 0.1650(5) 0.4885(4) 0.5221(3) 0.0548(14) Uani d U 1 . .
C C6 0.1385(5) 0.4784(3) 0.4308(3) 0.0503(13) Uani d U 1 A .
C C7 0.1453(6) 0.5704(4) 0.5642(3) 0.0690(19) Uani d U 1 A .
H H4 0.1582 0.5696 0.6246 0.083 Uiso calc R 1 . .
C C8' 0.0550(15) 0.7291(9) 0.5641(8) 0.062(3) Uani d PU 0.50 A 2
H H8'A -0.0320 0.7335 0.5458 0.074 Uiso calc PR 0.50 A 2
C C9' 0.106(2) 0.7362(15) 0.6651(14) 0.082(5) Uani d PU 0.50 A 2
H H9'A 0.0598 0.6972 0.6943 0.098 Uiso calc PR 0.50 A 2
H H9'B 0.1874 0.7154 0.6784 0.098 Uiso calc PR 0.50 A 2
C C10' 0.1024(16) 0.8222(10) 0.6984(9) 0.076(4) Uani d PU 0.50 A 2
H H10A 0.1333 0.8227 0.7609 0.091 Uiso calc PR 0.50 A 2
H H10B 0.0214 0.8449 0.6859 0.091 Uiso calc PR 0.50 A 2
C C11' 0.1827(19) 0.8792(15) 0.6517(12) 0.110(6) Uani d PDU 0.50 A 2
H H11A 0.1932 0.9381 0.6773 0.132 Uiso calc PR 0.50 A 2
H H11B 0.2606 0.8518 0.6587 0.132 Uiso calc PR 0.50 A 2
C C12' 0.125(2) 0.8857(15) 0.5580(13) 0.119(8) Uani d PDU 0.50 A 2
H H12A 0.0428 0.9047 0.5512 0.143 Uiso calc PR 0.50 A 2
H H12B 0.1663 0.9292 0.5300 0.143 Uiso calc PR 0.50 A 2
C C13' 0.1288(14) 0.8034(9) 0.5195(8) 0.055(3) Uani d PDU 0.50 A 2
H H13A 0.2119 0.7844 0.5265 0.066 Uiso calc PR 0.50 A 2
C C8 0.1362(15) 0.7261(8) 0.5719(7) 0.060(3) Uani d PU 0.50 A 1
H H8A 0.2159 0.7408 0.5634 0.072 Uiso calc PR 0.50 A 1
C C10 0.1822(16) 0.8067(11) 0.7051(10) 0.087(4) Uani d PU 0.50 A 1
H H10C 0.2668 0.8161 0.7095 0.104 Uiso calc PR 0.50 A 1
H H10D 0.1695 0.8057 0.7639 0.104 Uiso calc PR 0.50 A 1
C C11 0.1112(16) 0.8930(9) 0.6553(7) 0.071(4) Uani d PDU 0.50 A 1
H H11C 0.0363 0.8996 0.6734 0.110 Uiso calc PR 0.50 A 1
H H11D 0.1584 0.9459 0.6735 0.110 Uiso calc PR 0.50 A 1
C C13 0.0601(13) 0.8020(9) 0.5240(7) 0.050(3) Uani d PU 0.50 A 1
H H13B -0.0216 0.7897 0.5295 0.060 Uiso calc PR 0.50 A 1
C C9 0.1550(14) 0.7263(15) 0.6706(15) 0.052(4) Uani d PU 0.50 A 1
H H9A 0.0829 0.7054 0.6865 0.098 Uiso calc PR 0.50 A 1
H H9B 0.2188 0.6853 0.6949 0.098 Uiso calc PR 0.50 A 1
C C12 0.0855(14) 0.8866(11) 0.5565(9) 0.048(4) Uani d PDU 0.50 A 1
H H12C 0.0185 0.9250 0.5324 0.140 Uiso calc PR 0.50 A 1
H H12D 0.1542 0.9088 0.5367 0.140 Uiso calc PR 0.50 A 1
C C14 0.0372(6) 0.8460(4) 0.3697(4) 0.0646(16) Uani d U 1 A .
H H15 0.0373 0.9042 0.3895 0.077 Uiso calc R 1 . .
C C15 0.0098(5) 0.8322(3) 0.2756(3) 0.0524(13) Uani d U 1 . .
C C16 -0.0094(6) 0.9073(4) 0.2211(4) 0.0676(17) Uani d U 1 . .
H H16 -0.0069 0.9636 0.2459 0.081 Uiso calc R 1 . .
C C17 -0.0318(6) 0.8992(4) 0.1326(4) 0.0731(18) Uani d U 1 . .
H H17 -0.0424 0.9499 0.0980 0.088 Uiso calc R 1 . .
C C18 -0.0387(6) 0.8158(4) 0.0941(4) 0.0623(16) Uani d U 1 . .
H H18 -0.0550 0.8105 0.0338 0.075 Uiso calc R 1 . .
C C19 -0.0214(5) 0.7422(3) 0.1453(3) 0.0490(13) Uani d U 1 A .
C C20 0.0046(5) 0.7484(3) 0.2367(3) 0.0463(12) Uani d U 1 A .
C C21 -0.0363(6) 0.6406(4) 0.0246(3) 0.0743(18) Uani d U 1 A .
H H19 -0.1061 0.6700 -0.0079 0.112 Uiso calc R 1 . .
H H20 -0.0417 0.5781 0.0121 0.112 Uiso calc R 1 . .
H H21 0.0333 0.6644 0.0086 0.112 Uiso calc R 1 . .
C C22 0.1785(6) 0.3256(4) 0.2598(4) 0.0677(17) Uani d U 1 . .
H H22 0.2635 0.3188 0.2762 0.101 Uiso calc R 1 . .
H H24 0.1546 0.3340 0.1979 0.101 Uiso calc R 1 . .
H H23 0.1408 0.2733 0.2760 0.101 Uiso calc R 1 . .
N N1 0.1120(5) 0.6435(3) 0.5264(3) 0.0609(13) Uani d U 1 . .
N N2 0.0608(5) 0.7850(3) 0.4269(3) 0.0619(13) Uani d U 1 . .
N N3 -0.1133(5) 0.4477(3) 0.1669(3) 0.0669(14) Uani d U 1 A .
N N4 0.2518(5) 0.5615(4) 0.1211(3) 0.0666(14) Uani d U 1 A .
N N5 0.3397(5) 0.6211(4) 0.3520(3) 0.0667(13) Uani d U 1 A .
O O1 0.1432(4) 0.4020(2) 0.3038(2) 0.0547(10) Uani d U 1 . .
O O2 0.0835(3) 0.5399(2) 0.37526(19) 0.0505(9) Uani d U 1 . .
O O3 0.0256(3) 0.6720(2) 0.2799(2) 0.0530(9) Uani d U 1 . .
O O4 -0.0275(4) 0.6544(2) 0.1169(2) 0.0568(10) Uani d U 1 . .
O O5 -0.1043(4) 0.4957(3) 0.2343(2) 0.0648(11) Uani d U 1 . .
O O6 -0.2009(5) 0.4029(4) 0.1380(3) 0.1028(18) Uani d U 1 . .
O O7 -0.0232(4) 0.4515(3) 0.1322(2) 0.0685(11) Uani d U 1 . .
O O8 0.2100(4) 0.4884(3) 0.1397(3) 0.0728(12) Uani d U 1 . .
O O9 0.3266(5) 0.5648(4) 0.0781(4) 0.1055(18) Uani d U 1 . .
O O10 0.2120(4) 0.6300(3) 0.1509(3) 0.0768(13) Uani d U 1 . .
O O11 0.2908(4) 0.5540(3) 0.3091(3) 0.0786(13) Uani d U 1 . .
O O12 0.4475(5) 0.6276(4) 0.3708(4) 0.113(2) Uani d U 1 . .
O O13 0.2791(5) 0.6785(3) 0.3775(4) 0.1015(17) Uani d U 1 . .
Lu Lu1 0.09403(2) 0.546272(14) 0.234051(13) 0.04774(8) Uani d . 1 A .
Cu Cu1 0.07394(6) 0.66185(4) 0.40327(4) 0.04949(17) Uani d . 1 A .

loop_
_atom_site_aniso_label
_atom_site_aniso_U_11
_atom_site_aniso_U_22
_atom_site_aniso_U_33
_atom_site_aniso_U_12
_atom_site_aniso_U_13
_atom_site_aniso_U_23
C1 0.069(4) 0.046(3) 0.039(3) -0.002(3) 0.006(3) 0.003(2)
C2 0.094(5) 0.051(3) 0.060(4) 0.011(3) 0.005(3) 0.008(3)
C3 0.123(6) 0.063(4) 0.059(4) 0.017(4) -0.008(4) 0.018(3)
C4 0.101(5) 0.073(4) 0.037(3) -0.001(4) -0.006(3) 0.015(3)
C5 0.075(4) 0.054(3) 0.032(3) -0.011(3) 0.006(3) -0.001(2)
C6 0.069(4) 0.041(3) 0.039(3) -0.008(3) 0.008(3) 0.003(2)
C7 0.116(5) 0.059(4) 0.029(3) -0.027(4) 0.008(3) -0.001(2)
C8' 0.089(7) 0.056(6) 0.045(5) -0.013(6) 0.026(6) -0.014(5)
C9' 0.146(15) 0.071(10) 0.034(7) -0.027(12) 0.031(11) -0.010(7)
C10' 0.101(8) 0.080(7) 0.049(6) 0.004(7) 0.023(6) -0.021(5)
C11' 0.123(9) 0.103(9) 0.091(8) -0.027(8) -0.002(7) -0.010(7)
C12' 0.162(16) 0.103(12) 0.078(11) -0.066(12) -0.005(11) 0.003(10)
C13' 0.077(7) 0.056(6) 0.041(5) 0.016(6) 0.033(6) -0.007(4)
C8 0.092(7) 0.054(6) 0.035(5) 0.006(6) 0.018(6) -0.008(4)
C10 0.085(7) 0.100(8) 0.070(7) -0.005(7) 0.006(6) 0.009(6)
C11 0.115(11) 0.049(7) 0.040(6) 0.027(7) -0.002(7) -0.032(5)
C13 0.061(7) 0.061(7) 0.031(5) 0.007(7) 0.015(6) -0.025(5)
C9 0.061(7) 0.060(7) 0.036(6) 0.019(6) 0.010(6) -0.007(5)
C12 0.055(8) 0.048(7) 0.047(7) 0.015(6) 0.023(6) -0.015(5)
C14 0.098(5) 0.039(3) 0.054(3) 0.010(3) 0.013(3) -0.013(3)
C15 0.063(3) 0.046(3) 0.048(3) 0.006(3) 0.012(3) -0.003(2)
C16 0.093(5) 0.041(3) 0.068(4) 0.010(3) 0.017(4) -0.001(3)
C17 0.101(5) 0.052(4) 0.063(4) 0.015(3) 0.011(4) 0.021(3)
C18 0.079(4) 0.064(4) 0.043(3) 0.008(3) 0.010(3) 0.011(3)
C19 0.061(3) 0.049(3) 0.035(3) 0.005(3) 0.008(2) -0.001(2)
C20 0.057(3) 0.045(3) 0.037(3) 0.006(2) 0.010(2) -0.001(2)
C21 0.108(5) 0.080(4) 0.033(3) 0.001(4) 0.014(3) -0.009(3)
C22 0.095(5) 0.045(3) 0.068(4) 0.008(3) 0.031(4) -0.007(3)
N1 0.102(4) 0.050(3) 0.030(2) -0.016(3) 0.014(2) -0.0092(19)
N2 0.104(4) 0.043(3) 0.038(2) 0.004(3) 0.012(2) -0.011(2)
N3 0.091(4) 0.059(3) 0.046(3) -0.006(3) 0.005(3) 0.000(2)
N4 0.081(4) 0.068(4) 0.050(3) -0.007(3) 0.015(3) -0.002(2)
N5 0.073(4) 0.067(4) 0.059(3) -0.001(3) 0.012(3) 0.006(3)
O1 0.085(3) 0.0361(19) 0.0419(19) 0.0078(18) 0.0121(19) -0.0029(15)
O2 0.083(3) 0.0391(19) 0.0280(16) 0.0039(18) 0.0084(17) -0.0006(14)
O3 0.086(3) 0.041(2) 0.0275(17) 0.0070(18) 0.0029(17) -0.0018(14)
O4 0.088(3) 0.052(2) 0.0285(17) 0.000(2) 0.0088(18) -0.0028(15)
O5 0.089(3) 0.067(3) 0.040(2) -0.012(2) 0.017(2) -0.0094(18)
O6 0.111(4) 0.110(4) 0.079(3) -0.047(3) 0.002(3) -0.023(3)
O7 0.092(3) 0.069(3) 0.045(2) -0.010(2) 0.016(2) -0.0190(19)
O8 0.107(4) 0.056(3) 0.063(3) -0.018(2) 0.035(2) -0.021(2)
O9 0.106(4) 0.124(5) 0.106(4) -0.016(3) 0.065(4) -0.002(3)
O10 0.104(4) 0.051(3) 0.080(3) 0.002(2) 0.030(3) 0.009(2)
O11 0.081(3) 0.090(3) 0.060(3) -0.016(3) 0.007(2) -0.021(2)
O12 0.068(3) 0.127(5) 0.138(5) -0.010(3) 0.008(3) -0.038(4)
O13 0.094(4) 0.065(3) 0.153(5) -0.002(3) 0.044(4) -0.002(3)
Lu1 0.07542(17) 0.03816(12) 0.02938(11) 0.00198(11) 0.01104(10) -0.00581(9)
Cu1 0.0809(5) 0.0396(3) 0.0265(3) -0.0002(3) 0.0087(3) -0.0068(2)

loop_
_atom_type_symbol
_atom_type_description
_atom_type_scat_dispersion_real
_atom_type_scat_dispersion_imag
_atom_type_scat_source
C C 0.0033 0.0016 'International Tables Vol C Tables 4.2.6.8 and 6.1.1.4'
H H 0.0000 0.0000 'International Tables Vol C Tables 4.2.6.8 and 6.1.1.4'
N N 0.0061 0.0033 'International Tables Vol C Tables 4.2.6.8 and 6.1.1.4'
O O 0.0106 0.0060 'International Tables Vol C Tables 4.2.6.8 and 6.1.1.4'
Cu Cu 0.3201 1.2651 'International Tables Vol C Tables 4.2.6.8 and 6.1.1.4'
Lu Lu -0.4720 5.8584 'International Tables Vol C Tables 4.2.6.8 and 6.1.1.4'

loop_
_geom_angle_atom_site_label_1
_geom_angle_atom_site_label_2
_geom_angle_atom_site_label_3
_geom_angle_site_symmetry_1
_geom_angle_site_symmetry_3
_geom_angle
_geom_angle_publ_flag
C2 C1 C6 . . 122.1(5) ?
C2 C1 O1 . . 125.1(5) ?
C6 C1 O1 . . 112.8(4) ?
C1 C2 C3 . . 118.4(6) ?
C1 C2 H1 . . 120.8 ?
C3 C2 H1 . . 120.8 ?
C4 C3 C2 . . 120.6(6) ?
C4 C3 H2 . . 119.7 ?
C2 C3 H2 . . 119.7 ?
C3 C4 C5 . . 121.9(5) ?
C3 C4 H3 . . 119.1 ?
C5 C4 H3 . . 119.1 ?
C4 C5 C6 . . 117.5(5) ?
C4 C5 C7 . . 119.7(5) ?
C6 C5 C7 . . 122.7(5) ?
O2 C6 C1 . . 116.7(4) ?
O2 C6 C5 . . 123.9(5) ?
C1 C6 C5 . . 119.4(5) ?
N1 C7 C5 . . 126.1(5) ?
N1 C7 H4 . . 117.0 ?
C5 C7 H4 . . 117.0 ?
C9' C8' N1 . . 109.6(13) ?
C9' C8' C13' . . 105.9(13) ?
N1 C8' C13' . . 95.5(9) ?
C9' C8' H8'A . . 114.6 ?
N1 C8' H8'A . . 114.6 ?
C13' C8' H8'A . . 114.6 ?
C10' C9' C8' . . 114.0(17) ?
C10' C9' H9'A . . 108.7 ?
C8' C9' H9'A . . 108.7 ?
C10' C9' H9'B . . 108.7 ?
C8' C9' H9'B . . 108.7 ?
H9'A C9' H9'B . . 107.6 ?
C9' C10' C11' . . 105.4(15) ?
C9' C10' H10A . . 110.7 ?
C11' C10' H10A . . 110.7 ?
C9' C10' H10B . . 110.7 ?
C11' C10' H10B . . 110.7 ?
H10A C10' H10B . . 108.8 ?
C12' C11' C10' . . 108.9(17) ?
C12' C11' H11A . . 109.9 ?
C10' C11' H11A . . 109.9 ?
C12' C11' H11B . . 109.9 ?
C10' C11' H11B . . 109.9 ?
H11A C11' H11B . . 108.3 ?
C13' C12' C11' . . 109.0(18) ?
C13' C12' H12A . . 109.9 ?
C11' C12' H12A . . 109.9 ?
C13' C12' H12B . . 109.9 ?
C11' C12' H12B . . 109.9 ?
H12A C12' H12B . . 108.3 ?
C12' C13' N2 . . 121.6(13) ?
C12' C13' C8' . . 110.6(15) ?
N2 C13' C8' . . 94.6(10) ?
C12' C13' H13A . . 109.6 ?
N2 C13' H13A . . 109.6 ?
C8' C13' H13A . . 109.6 ?
N1 C8 C9 . . 118.7(13) ?
N1 C8 C13 . . 112.1(10) ?
C9 C8 C13 . . 115.9(11) ?
N1 C8 H8A . . 102.3 ?
C9 C8 H8A . . 102.3 ?
C13 C8 H8A . . 102.3 ?
C9 C10 C11 . . 118.5(14) ?
C9 C10 H10C . . 107.7 ?
C11 C10 H10C . . 107.7 ?
C9 C10 H10D . . 107.7 ?
C11 C10 H10D . . 107.7 ?
H10C C10 H10D . . 107.1 ?
C12 C11 C10 . . 113.7(10) ?
C12 C11 H11C . . 108.8 ?
C10 C11 H11C . . 108.8 ?
C12 C11 H11D . . 108.8 ?
C10 C11 H11D . . 108.8 ?
H11C C11 H11D . . 107.7 ?
C12 C13 C8 . . 117.1(11) ?
C12 C13 N2 . . 118.1(12) ?
C8 C13 N2 . . 103.6(8) ?
C12 C13 H13B . . 105.7 ?
C8 C13 H13B . . 105.7 ?
N2 C13 H13B . . 105.7 ?
C10 C9 C8 . . 112.6(18) ?
C10 C9 H9A . . 109.1 ?
C8 C9 H9A . . 109.1 ?
C10 C9 H9B . . 109.1 ?
C8 C9 H9B . . 109.1 ?
H9A C9 H9B . . 107.8 ?
C13 C12 C11 . . 114.5(14) ?
C13 C12 H12C . . 108.6 ?
C11 C12 H12C . . 108.6 ?
C13 C12 H12D . . 108.6 ?
C11 C12 H12D . . 108.6 ?
H12C C12 H12D . . 107.6 ?
N2 C14 C15 . . 125.5(5) ?
N2 C14 H15 . . 117.3 ?
C15 C14 H15 . . 117.3 ?
C20 C15 C16 . . 118.2(5) ?
C20 C15 C14 . . 123.5(5) ?
C16 C15 C14 . . 118.3(5) ?
C17 C16 C15 . . 121.3(5) ?
C17 C16 H16 . . 119.3 ?
C15 C16 H16 . . 119.3 ?
C16 C17 C18 . . 120.4(5) ?
C16 C17 H17 . . 119.8 ?
C18 C17 H17 . . 119.8 ?
C19 C18 C17 . . 119.4(5) ?
C19 C18 H18 . . 120.3 ?
C17 C18 H18 . . 120.3 ?
C18 C19 O4 . . 126.4(5) ?
C18 C19 C20 . . 121.5(5) ?
O4 C19 C20 . . 112.2(4) ?
O3 C20 C15 . . 124.8(4) ?
O3 C20 C19 . . 115.9(4) ?
C15 C20 C19 . . 119.2(5) ?
O4 C21 H19 . . 109.5 ?
O4 C21 H20 . . 109.5 ?
H19 C21 H20 . . 109.5 ?
O4 C21 H21 . . 109.5 ?
H19 C21 H21 . . 109.5 ?
H20 C21 H21 . . 109.5 ?
O1 C22 H22 . . 109.5 ?
O1 C22 H24 . . 109.5 ?
H22 C22 H24 . . 109.5 ?
O1 C22 H23 . . 109.5 ?
H22 C22 H23 . . 109.5 ?
H24 C22 H23 . . 109.5 ?
C7 N1 C8 . . 121.0(6) ?
C7 N1 C8' . . 128.6(6) ?
C7 N1 Cu1 . . 125.3(4) ?
C8 N1 Cu1 . . 110.9(6) ?
C8' N1 Cu1 . . 103.7(5) ?
C14 N2 C13' . . 122.1(7) ?
C14 N2 C13 . . 122.1(6) ?
C14 N2 Cu1 . . 125.3(4) ?
C13' N2 Cu1 . . 108.6(6) ?
C13 N2 Cu1 . . 111.8(6) ?
O6 N3 O5 . . 122.5(6) ?
O6 N3 O7 . . 123.3(5) ?
O5 N3 O7 . . 114.1(5) ?
O6 N3 Lu1 . . 178.1(5) ?
O5 N3 Lu1 . . 58.6(3) ?
O7 N3 Lu1 . . 55.6(3) ?
O9 N4 O10 . . 122.6(6) ?
O9 N4 O8 . . 121.4(6) ?
O10 N4 O8 . . 116.0(5) ?
O9 N4 Lu1 . . 174.5(5) ?
O10 N4 Lu1 . . 59.6(3) ?
O8 N4 Lu1 . . 56.7(3) ?
O12 N5 O13 . . 119.0(6) ?
O12 N5 O11 . . 120.0(6) ?
O13 N5 O11 . . 120.9(6) ?
C1 O1 C22 . . 117.1(4) ?
C1 O1 Lu1 . . 116.8(3) ?
C22 O1 Lu1 . . 123.6(3) ?
C6 O2 Cu1 . . 124.3(3) ?
C6 O2 Lu1 . . 123.7(3) ?
Cu1 O2 Lu1 . . 101.94(14) ?
C20 O3 Cu1 . . 124.7(3) ?
C20 O3 Lu1 . . 127.3(3) ?
Cu1 O3 Lu1 . . 102.56(14) ?
C19 O4 C21 . . 116.5(4) ?
C19 O4 Lu1 . . 112.4(3) ?
C21 O4 Lu1 . . 121.6(3) ?
N3 O5 Lu1 . . 94.7(4) ?
N3 O7 Lu1 . . 97.7(3) ?
N4 O8 Lu1 . . 96.9(3) ?
N4 O10 Lu1 . . 93.9(3) ?
N5 O11 Lu1 . . 125.2(4) ?
O3 Lu1 O2 . . 67.51(12) ?
O3 Lu1 O11 . . 99.63(15) ?
O2 Lu1 O11 . . 76.01(15) ?
O3 Lu1 O7 . . 123.28(15) ?
O2 Lu1 O7 . . 120.13(14) ?
O11 Lu1 O7 . . 137.01(16) ?
O3 Lu1 O8 . . 143.33(14) ?
O2 Lu1 O8 . . 139.68(15) ?
O11 Lu1 O8 . . 73.50(16) ?
O7 Lu1 O8 . . 70.42(16) ?
O3 Lu1 O5 . . 82.32(14) ?
O2 Lu1 O5 . . 74.19(13) ?
O11 Lu1 O5 . . 146.74(15) ?
O7 Lu1 O5 . . 53.48(14) ?
O8 Lu1 O5 . . 123.33(14) ?
O3 Lu1 O10 . . 90.71(15) ?
O2 Lu1 O10 . . 135.22(14) ?
O11 Lu1 O10 . . 69.53(16) ?
O7 Lu1 O10 . . 104.60(16) ?
O8 Lu1 O10 . . 52.84(15) ?
O5 Lu1 O10 . . 143.69(14) ?
O3 Lu1 O1 . . 132.25(12) ?
O2 Lu1 O1 . . 64.96(11) ?
O11 Lu1 O1 . . 73.27(15) ?
O7 Lu1 O1 . . 78.86(14) ?
O8 Lu1 O1 . . 81.29(14) ?
O5 Lu1 O1 . . 80.95(14) ?
O10 Lu1 O1 . . 126.96(15) ?
O3 Lu1 O4 . . 61.91(11) ?
O2 Lu1 O4 . . 125.73(12) ?
O11 Lu1 O4 . . 129.63(15) ?
O7 Lu1 O4 . . 76.06(13) ?
O8 Lu1 O4 . . 94.21(14) ?
O5 Lu1 O4 . . 80.77(13) ?
O10 Lu1 O4 . . 64.75(14) ?
O1 Lu1 O4 . . 154.56(12) ?
O3 Lu1 N3 . . 103.87(15) ?
O2 Lu1 N3 . . 97.06(14) ?
O11 Lu1 N3 . . 150.70(16) ?
O7 Lu1 N3 . . 26.73(14) ?
O8 Lu1 N3 . . 96.78(16) ?
O5 Lu1 N3 . . 26.76(14) ?
O10 Lu1 N3 . . 126.75(15) ?
O1 Lu1 N3 . . 78.00(14) ?
O4 Lu1 N3 . . 77.69(13) ?
O3 Lu1 N4 . . 117.21(15) ?
O2 Lu1 N4 . . 143.95(14) ?
O11 Lu1 N4 . . 67.95(15) ?
O7 Lu1 N4 . . 88.31(16) ?
O8 Lu1 N4 . . 26.40(14) ?
O5 Lu1 N4 . . 140.35(13) ?
O10 Lu1 N4 . . 26.51(14) ?
O1 Lu1 N4 . . 103.84(15) ?
O4 Lu1 N4 . . 79.76(14) ?
N3 Lu1 N4 . . 114.62(15) ?
O3 Lu1 Cu1 . . 35.12(8) ?
O2 Lu1 Cu1 . . 35.02(8) ?
O11 Lu1 Cu1 . . 78.00(11) ?
O7 Lu1 Cu1 . . 139.31(12) ?
O8 Lu1 Cu1 . . 150.09(11) ?
O5 Lu1 Cu1 . . 85.91(9) ?
O10 Lu1 Cu1 . . 108.32(11) ?
O1 Lu1 Cu1 . . 99.18(8) ?
O4 Lu1 Cu1 . . 97.00(8) ?
N3 Lu1 Cu1 . . 112.67(12) ?
N4 Lu1 Cu1 . . 130.54(11) ?
O2 Cu1 N2 . . 177.78(17) ?
O2 Cu1 O3 . . 81.92(14) ?
N2 Cu1 O3 . . 95.94(17) ?
O2 Cu1 N1 . . 94.81(17) ?
N2 Cu1 N1 . . 87.29(19) ?
O3 Cu1 N1 . . 174.90(19) ?
O2 Cu1 Lu1 . . 43.04(9) ?
N2 Cu1 Lu1 . . 135.12(14) ?
O3 Cu1 Lu1 . . 42.32(10) ?
N1 Cu1 Lu1 . . 135.74(15) ?

loop_
_geom_bond_atom_site_label_1
_geom_bond_atom_site_label_2
_geom_bond_site_symmetry_2
_geom_bond_distance
_geom_bond_publ_flag
C1 C2 . 1.374(7) ?
C1 C6 . 1.386(7) ?
C1 O1 . 1.397(6) ?
C2 C3 . 1.395(9) ?
C2 H1 . 0.9300 ?
C3 C4 . 1.360(9) ?
C3 H2 . 0.9300 ?
C4 C5 . 1.401(8) ?
C4 H3 . 0.9300 ?
C5 C6 . 1.412(7) ?
C5 C7 . 1.440(8) ?
C6 O2 . 1.333(6) ?
C7 N1 . 1.268(7) ?
C7 H4 . 0.9300 ?
C8' C9' . 1.57(3) ?
C8' N1 . 1.617(15) ?
C8' C13' . 1.651(19) ?
C8' H8'A . 0.9800 ?
C9' C10' . 1.40(3) ?
C9' H9'A . 0.9700 ?
C9' H9'B . 0.9700 ?
C10' C11' . 1.56(3) ?
C10' H10A . 0.9700 ?
C10' H10B . 0.9700 ?
C11' C12' . 1.482(17) ?
C11' H11A . 0.9700 ?
C11' H11B . 0.9700 ?
C12' C13' . 1.385(17) ?
C12' H12A . 0.9700 ?
C12' H12B . 0.9700 ?
C13' N2 . 1.520(14) ?
C13' H13A . 0.9800 ?
C8 N1 . 1.431(13) ?
C8 C9 . 1.52(3) ?
C8 C13 . 1.532(18) ?
C8 H8A . 0.9800 ?
C10 C9 . 1.33(3) ?
C10 C11 . 1.64(2) ?
C10 H10C . 0.9700 ?
C10 H10D . 0.9700 ?
C11 C12 . 1.522(14) ?
C11 H11C . 0.9700 ?
C11 H11D . 0.9700 ?
C13 C12 . 1.380(18) ?
C13 N2 . 1.552(11) ?
C13 H13B . 0.9800 ?
C9 H9A . 0.9700 ?
C9 H9B . 0.9700 ?
C12 H12C . 0.9700 ?
C12 H12D . 0.9700 ?
C14 N2 . 1.273(7) ?
C14 C15 . 1.460(7) ?
C14 H15 . 0.9300 ?
C15 C20 . 1.398(7) ?
C15 C16 . 1.407(8) ?
C16 C17 . 1.366(8) ?
C16 H16 . 0.9300 ?
C17 C18 . 1.389(8) ?
C17 H17 . 0.9300 ?
C18 C19 . 1.360(7) ?
C18 H18 . 0.9300 ?
C19 O4 . 1.392(6) ?
C19 C20 . 1.408(6) ?
C20 O3 . 1.330(6) ?
C21 O4 . 1.449(6) ?
C21 H19 . 0.9600 ?
C21 H20 . 0.9600 ?
C21 H21 . 0.9600 ?
C22 O1 . 1.446(6) ?
C22 H22 . 0.9600 ?
C22 H24 . 0.9600 ?
C22 H23 . 0.9600 ?
N1 Cu1 . 1.912(4) ?
N2 Cu1 . 1.903(4) ?
N3 O6 . 1.214(6) ?
N3 O5 . 1.269(6) ?
N3 O7 . 1.275(6) ?
N3 Lu1 . 2.809(6) ?
N4 O9 . 1.208(7) ?
N4 O10 . 1.260(6) ?
N4 O8 . 1.262(6) ?
N4 Lu1 . 2.817(6) ?
N5 O12 . 1.213(7) ?
N5 O13 . 1.232(7) ?
N5 O11 . 1.275(6) ?
O1 Lu1 . 2.443(3) ?
O2 Cu1 . 1.897(3) ?
O2 Lu1 . 2.256(3) ?
O3 Cu1 . 1.906(3) ?
O3 Lu1 . 2.230(3) ?
O4 Lu1 . 2.621(4) ?
O5 Lu1 . 2.405(4) ?
O7 Lu1 . 2.339(4) ?
O8 Lu1 . 2.371(4) ?
O10 Lu1 . 2.435(4) ?
O11 Lu1 . 2.312(4) ?
Lu1 Cu1 . 3.2336(10) ?
